data_4062654
_journal_name_full Organometallics
_journal_paper_doi 10.1021/om040015w
_journal_year 2004
_chemical_formula_sum 'C95.5 H110 Al8 Fe6 N2'
_chemical_formula_weight 1836.80
_space_group_IT_number 2
_symmetry_cell_setting triclinic
_symmetry_space_group_name_Hall '-P 1'
_symmetry_space_group_name_H-M 'P -1'
_cell_angle_alpha 91.414(3)
_cell_angle_beta 96.971(3)
_cell_angle_gamma 113.825(3)
_cell_formula_units_Z 2
_cell_length_a 12.7085(5)
_cell_length_b 14.8859(6)
_cell_length_c 25.9940(10)
_cell_measurement_temperature 133(2)
_cell_volume 4450.4(3)
_diffrn_ambient_temperature 133(2)
_exptl_crystal_density_diffrn 1.371
_cod_depositor_comments
;
The following automatic conversions were performed:
'_symmetry_cell_setting' value 'Triclinic' changed to 'triclinic'
according to '/home/saulius/struct/CIF-dictionaries/cif_core.dic'
dictionary named 'cif_core.dic' version 2.4.1 from 2010-06-29.

Automatic conversion script
Id: cif_fix_enum 1527 2010-12-29 10:47:43Z saulius 
;
_cod_original_formula_sum 'C95.50 H110 Al8 Fe6 N2'
_cod_database_code 4062654

loop_
_symmetry_equiv_pos_as_xyz
'x, y, z'
'-x, -y, -z'

loop_
_atom_site_label
_atom_site_type_symbol
_atom_site_fract_x
_atom_site_fract_y
_atom_site_fract_z
_atom_site_U_iso_or_equiv
_atom_site_adp_type
_atom_site_occupancy
_atom_site_symmetry_multiplicity
_atom_site_calc_flag
_atom_site_refinement_flags
_atom_site_disorder_assembly
_atom_site_disorder_group
Al1 Al 0.19176(12) 1.03588(10) -0.00344(6) 0.0353(3) Uani 1 1 d . . .
H1 H 0.317(5) 1.061(4) 0.007(2) 0.050(15) Uiso 1 1 d . . .
Al2 Al -0.03845(13) 0.96840(10) 0.08264(5) 0.0356(3) Uani 1 1 d . . .
H2 H -0.056(4) 0.954(3) 0.1391(19) 0.035(13) Uiso 1 1 d . . .
Al3 Al -0.04141(13) 1.13110(10) -0.02519(6) 0.0363(3) Uani 1 1 d . . .
H3 H -0.052(4) 1.227(4) -0.0376(19) 0.039(13) Uiso 1 1 d . . .
Al4 Al 0.10582(12) 1.12873(10) 0.05153(5) 0.0316(3) Uani 1 1 d . . .
Fe1A Fe 0.30967(15) 0.8668(2) 0.18257(10) 0.0334(7) Uiso 0.648(16) 1 d P A 1
C3A C 0.2193(12) 0.9102(7) 0.1256(5) 0.057(10) Uiso 0.648(16) 1 d PG A 1
C4A C 0.1421(9) 0.8361(8) 0.1530(5) 0.035(4) Uiso 0.648(16) 1 d PG A 1
H4AA H 0.0822 0.8412 0.1698 0.041 Uiso 0.648(16) 1 calc PR A 1
C5A C 0.1702(8) 0.7531(6) 0.1507(4) 0.042(3) Uiso 0.648(16) 1 d PG A 1
H5AA H 0.1324 0.6929 0.1658 0.050 Uiso 0.648(16) 1 calc PR A 1
C6A C 0.2648(9) 0.7758(7) 0.1221(4) 0.050(3) Uiso 0.648(16) 1 d PG A 1
H6AA H 0.3013 0.7335 0.1146 0.060 Uiso 0.648(16) 1 calc PR A 1
C7A C 0.2951(9) 0.8729(7) 0.1065(5) 0.052(4) Uiso 0.648(16) 1 d PG A 1
H7AA H 0.3555 0.9069 0.0868 0.062 Uiso 0.648(16) 1 calc PR A 1
C8A C 0.3609(7) 0.8486(6) 0.2611(2) 0.065(4) Uiso 0.648(16) 1 d PG A 1
H8AA H 0.3254 0.7908 0.2785 0.078 Uiso 0.648(16) 1 calc PR A 1
C9A C 0.4506(6) 0.8667(7) 0.2299(3) 0.060(3) Uiso 0.648(16) 1 d PG A 1
H9AA H 0.4856 0.8230 0.2227 0.072 Uiso 0.648(16) 1 calc PR A 1
C10A C 0.4787(4) 0.9614(5) 0.2114(3) 0.065(3) Uiso 0.648(16) 1 d PG A 1
H10B H 0.5359 0.9923 0.1896 0.078 Uiso 0.648(16) 1 calc PR A 1
C11A C 0.4065(9) 1.0019(4) 0.2311(4) 0.068(4) Uiso 0.648(16) 1 d PG A 1
H11B H 0.4068 1.0646 0.2249 0.082 Uiso 0.648(16) 1 calc PR A 1
C12A C 0.3336(9) 0.9322(6) 0.2619(3) 0.067(4) Uiso 0.648(16) 1 d PG A 1
H12B H 0.2767 0.9400 0.2798 0.080 Uiso 0.648(16) 1 calc PR A 1
Fe1B Fe 0.3143(4) 0.8833(5) 0.1891(2) 0.0648(17) Uiso 0.352(16) 1 d PR A 2
C3B C 0.2222(17) 0.9113(10) 0.1239(8) 0.024(10) Uiso 0.352(16) 1 d PG A 2
C4B C 0.1432(19) 0.8470(15) 0.1546(9) 0.063(12) Uiso 0.352(16) 1 d PG A 2
H4BA H 0.0931 0.8627 0.1738 0.075 Uiso 0.352(16) 1 calc PR A 2
C5B C 0.1522(18) 0.7550(12) 0.1514(8) 0.056(8) Uiso 0.352(16) 1 d PG A 2
H5BA H 0.1091 0.6984 0.1682 0.068 Uiso 0.352(16) 1 calc PR A 2
C6B C 0.2368(16) 0.7625(10) 0.1188(7) 0.043(5) Uiso 0.352(16) 1 d PG A 2
H6BA H 0.2603 0.7118 0.1099 0.052 Uiso 0.352(16) 1 calc PR A 2
C7B C 0.2801(15) 0.8591(11) 0.1018(7) 0.037(6) Uiso 0.352(16) 1 d PG A 2
H7BA H 0.3376 0.8844 0.0795 0.045 Uiso 0.352(16) 1 calc PR A 2
C8B C 0.3590(11) 0.8284(10) 0.2524(5) 0.038(4) Uiso 0.352(16) 1 d PG A 2
H8BA H 0.3173 0.7698 0.2680 0.046 Uiso 0.352(16) 1 calc PR A 2
C9B C 0.4464(11) 0.8419(10) 0.2205(5) 0.054(5) Uiso 0.352(16) 1 d PG A 2
H9BA H 0.4736 0.7939 0.2110 0.065 Uiso 0.352(16) 1 calc PR A 2
C10B C 0.4861(10) 0.9397(11) 0.2052(5) 0.049(5) Uiso 0.352(16) 1 d PG A 2
H10C H 0.5446 0.9686 0.1837 0.059 Uiso 0.352(16) 1 calc PR A 2
C11B C 0.4232(12) 0.9867(9) 0.2277(6) 0.046(5) Uiso 0.352(16) 1 d PG A 2
H11C H 0.4321 1.0526 0.2239 0.055 Uiso 0.352(16) 1 calc PR A 2
C12B C 0.3446(12) 0.9179(11) 0.2569(6) 0.053(6) Uiso 0.352(16) 1 d PG A 2
H12C H 0.2917 0.9297 0.2760 0.064 Uiso 0.352(16) 1 calc PR A 2
C1 C 0.1312(4) 1.0063(3) 0.06793(19) 0.0363(10) Uani 1 1 d . . .
C2 C 0.2228(5) 1.0091(4) 0.1146(2) 0.0436(12) Uani 1 1 d . . .
H2A H 0.3014 1.0517 0.1071 0.052 Uiso 1 1 calc R A 1
H2B H 0.2093 1.0393 0.1461 0.052 Uiso 1 1 calc R A 1
C13 C -0.0672(4) 1.0851(3) 0.04947(18) 0.0351(10) Uani 1 1 d . . .
C14 C -0.1169(4) 1.1391(4) 0.0866(2) 0.0431(12) Uani 1 1 d . . .
H14A H -0.1162 1.1126 0.1212 0.052 Uiso 1 1 calc R B 1
H14B H -0.0645 1.2101 0.0912 0.052 Uiso 1 1 calc R B 1
C25 C 0.1299(4) 1.1423(3) -0.02389(19) 0.0363(11) Uani 1 1 d . . .
C26 C 0.2180(5) 1.2415(4) -0.0419(2) 0.0486(13) Uani 1 1 d . . .
H26A H 0.1892 1.2930 -0.0361 0.058 Uiso 1 1 calc R C 1
H26B H 0.2934 1.2613 -0.0192 0.058 Uiso 1 1 calc R C 1
Fe2A Fe -0.3279(6) 1.1934(4) 0.1012(4) 0.0513(11) Uani 0.574(4) 1 d P D 1
C15A C -0.2353(5) 1.1286(6) 0.0678(3) 0.039(2) Uiso 0.574(4) 1 d PG D 1
C16A C -0.2632(6) 1.1901(5) 0.0328(3) 0.054(3) Uiso 0.574(4) 1 d PG D 1
H16A H -0.2092 1.2439 0.0177 0.065 Uiso 0.574(4) 1 calc PR D 1
C17A C -0.3860(7) 1.1571(7) 0.0242(3) 0.055(3) Uiso 0.574(4) 1 d PG D 1
H17A H -0.4285 1.1849 0.0025 0.066 Uiso 0.574(4) 1 calc PR D 1
C18A C -0.4340(5) 1.0752(6) 0.0540(3) 0.062(3) Uiso 0.574(4) 1 d PG D 1
H18A H -0.5143 1.0386 0.0556 0.075 Uiso 0.574(4) 1 calc PR D 1
C19A C -0.3409(6) 1.0576(5) 0.0809(3) 0.052(2) Uiso 0.574(4) 1 d PG D 1
H19A H -0.3480 1.0071 0.1037 0.063 Uiso 0.574(4) 1 calc PR D 1
C20A C -0.3812(5) 1.3010(4) 0.1278(2) 0.0364(19) Uiso 0.574(4) 1 d PG D 1
H20A H -0.4293 1.3272 0.1086 0.044 Uiso 0.574(4) 1 calc PR D 1
C21A C -0.4200(4) 1.2129(4) 0.1536(2) 0.0327(18) Uiso 0.574(4) 1 d PG D 1
H21A H -0.4987 1.1698 0.1548 0.039 Uiso 0.574(4) 1 calc PR D 1
C22A C -0.3206(5) 1.2006(4) 0.1775(2) 0.0383(19) Uiso 0.574(4) 1 d PG D 1
H22A H -0.3211 1.1478 0.1974 0.046 Uiso 0.574(4) 1 calc PR D 1
C23A C -0.2203(4) 1.2811(4) 0.1663(2) 0.0330(17) Uiso 0.574(4) 1 d PG D 1
H23A H -0.1419 1.2916 0.1775 0.040 Uiso 0.574(4) 1 calc PR D 1
C24A C -0.2577(5) 1.3432(4) 0.1356(3) 0.051(2) Uiso 0.574(4) 1 d PG D 1
H24A H -0.2088 1.4024 0.1226 0.061 Uiso 0.574(4) 1 calc PR D 1
Fe2B Fe -0.3080(9) 1.2217(5) 0.0979(5) 0.0513(11) Uani 0.43 1 d P D 2
C15B C -0.2210(8) 1.1555(8) 0.0620(4) 0.039(3) Uiso 0.426(4) 1 d PG D 2
C16B C -0.2182(9) 1.2400(8) 0.0370(5) 0.062(4) Uiso 0.426(4) 1 d PG D 2
H16B H -0.1504 1.2968 0.0333 0.075 Uiso 0.426(4) 1 calc PR D 2
C17B C -0.3345(11) 1.2247(10) 0.0185(5) 0.089(6) Uiso 0.426(4) 1 d PG D 2
H17B H -0.3581 1.2694 0.0002 0.107 Uiso 0.426(4) 1 calc PR D 2
C18B C -0.4092(7) 1.1307(10) 0.0321(6) 0.076(6) Uiso 0.426(4) 1 d PG D 2
H18B H -0.4916 1.1015 0.0245 0.091 Uiso 0.426(4) 1 calc PR D 2
C19B C -0.3391(9) 1.0880(7) 0.0590(5) 0.064(4) Uiso 0.426(4) 1 d PG D 2
H19B H -0.3663 1.0252 0.0726 0.076 Uiso 0.426(4) 1 calc PR D 2
C20B C -0.4204(9) 1.2400(13) 0.1419(5) 0.108(8) Uiso 0.426(4) 1 d PG D 2
H20B H -0.5016 1.2197 0.1318 0.129 Uiso 0.426(4) 1 calc PR D 2
C21B C -0.3675(11) 1.1944(11) 0.1775(5) 0.151(12) Uiso 0.426(4) 1 d PG D 2
H21B H -0.4070 1.1383 0.1953 0.181 Uiso 0.426(4) 1 calc PR D 2
C22B C -0.2451(10) 1.2474(11) 0.1817(4) 0.133(10) Uiso 0.426(4) 1 d PG D 2
H22B H -0.1884 1.2330 0.2028 0.159 Uiso 0.426(4) 1 calc PR D 2
C23B C -0.2224(9) 1.3258(10) 0.1487(4) 0.096(6) Uiso 0.426(4) 1 d PG D 2
H23B H -0.1479 1.3730 0.1439 0.115 Uiso 0.426(4) 1 calc PR D 2
C24B C -0.3308(10) 1.3212(12) 0.1241(5) 0.210(18) Uiso 0.426(4) 1 d PG D 2
H24B H -0.3414 1.3647 0.1000 0.251 Uiso 0.426(4) 1 calc PR D 2
Fe3A Fe 0.36216(15) 1.34849(12) -0.13074(7) 0.0465(5) Uani 0.568(3) 1 d PG E 1
C27A C 0.2391(6) 1.2402(5) -0.09691(19) 0.0348(19) Uiso 0.568(3) 1 d PG E 1
C28A C 0.3096(6) 1.2036(5) -0.1214(3) 0.054(2) Uiso 0.568(3) 1 d PG E 1
H28A H 0.3566 1.1738 -0.1048 0.064 Uiso 0.568(3) 1 calc PR E 1
C29A C 0.2974(7) 1.2196(6) -0.1750(2) 0.056(3) Uiso 0.568(3) 1 d PG E 1
H29A H 0.3348 1.2022 -0.2006 0.067 Uiso 0.568(3) 1 calc PR E 1
C30A C 0.2194(7) 1.2659(6) -0.1837(2) 0.067(3) Uiso 0.568(3) 1 d PG E 1
H30A H 0.1955 1.2851 -0.2161 0.081 Uiso 0.568(3) 1 calc PR E 1
C31A C 0.1834(6) 1.2787(5) -0.1354(3) 0.053(2) Uiso 0.568(3) 1 d PG E 1
H31A H 0.1312 1.3079 -0.1299 0.064 Uiso 0.568(3) 1 calc PR E 1
C32A C 0.4981(9) 1.4483(8) -0.1615(3) 0.052(3) Uiso 0.568(3) 1 d PG E 1
H32A H 0.5202 1.4407 -0.1944 0.062 Uiso 0.568(3) 1 calc PR E 1
C33A C 0.4182(8) 1.4887(7) -0.1514(3) 0.071(3) Uiso 0.568(3) 1 d PG E 1
H33A H 0.3773 1.5130 -0.1764 0.086 Uiso 0.568(3) 1 calc PR E 1
C34A C 0.4100(8) 1.4866(7) -0.0974(4) 0.060(3) Uiso 0.568(3) 1 d PG E 1
H34A H 0.3627 1.5092 -0.0799 0.072 Uiso 0.568(3) 1 calc PR E 1
C35A C 0.4850(9) 1.4449(7) -0.0741(3) 0.064(3) Uiso 0.568(3) 1 d PG E 1
H35A H 0.4966 1.4346 -0.0383 0.077 Uiso 0.568(3) 1 calc PR E 1
C36A C 0.5394(8) 1.4212(7) -0.1137(3) 0.066(3) Uiso 0.568(3) 1 d PG E 1
H36A H 0.5939 1.3922 -0.1091 0.079 Uiso 0.568(3) 1 calc PR E 1
Fe3B Fe 0.4121(2) 1.33474(16) -0.11434(9) 0.0465(5) Uani 0.43 1 d P E 2
C27B C 0.2789(9) 1.2295(8) -0.0847(3) 0.041(3) Uiso 0.432(3) 1 d PG E 2
C28B C 0.3789(10) 1.2087(10) -0.0758(4) 0.079(5) Uiso 0.432(3) 1 d PG E 2
H28B H 0.4167 1.2037 -0.0429 0.094 Uiso 0.432(3) 1 calc PR E 2
C29B C 0.4126(9) 1.1969(10) -0.1248(5) 0.089(5) Uiso 0.432(3) 1 d PG E 2
H29B H 0.4769 1.1825 -0.1303 0.106 Uiso 0.432(3) 1 calc PR E 2
C30B C 0.3334(11) 1.2103(9) -0.1640(3) 0.060(4) Uiso 0.432(3) 1 d PG E 2
H30B H 0.3353 1.2065 -0.2004 0.071 Uiso 0.432(3) 1 calc PR E 2
C31B C 0.2507(9) 1.2305(9) -0.1392(4) 0.082(5) Uiso 0.432(3) 1 d PG E 2
H31B H 0.1876 1.2426 -0.1562 0.098 Uiso 0.432(3) 1 calc PR E 2
C32B C 0.5213(10) 1.4496(9) -0.1508(3) 0.041(4) Uiso 0.432(3) 1 d PG E 2
H32B H 0.5370 1.4474 -0.1855 0.049 Uiso 0.432(3) 1 calc PR E 2
C33B C 0.4342(9) 1.4757(8) -0.1341(3) 0.052(3) Uiso 0.432(3) 1 d PG E 2
H33B H 0.3814 1.4939 -0.1557 0.063 Uiso 0.432(3) 1 calc PR E 2
C34B C 0.4399(8) 1.4696(7) -0.0794(3) 0.035(2) Uiso 0.432(3) 1 d PG E 2
H34B H 0.3916 1.4831 -0.0581 0.041 Uiso 0.432(3) 1 calc PR E 2
C35B C 0.5305(10) 1.4398(9) -0.0624(3) 0.062(4) Uiso 0.432(3) 1 d PG E 2
H35B H 0.5534 1.4299 -0.0276 0.074 Uiso 0.432(3) 1 calc PR E 2
C36B C 0.5808(10) 1.4275(10) -0.1064(4) 0.074(5) Uiso 0.432(3) 1 d PG E 2
H36B H 0.6433 1.4079 -0.1063 0.089 Uiso 0.432(3) 1 calc PR E 2
C37 C 0.1784(5) 1.3330(4) 0.0822(2) 0.0474(13) Uani 1 1 d . . .
H37A H 0.2262 1.3912 0.1061 0.071 Uiso 1 1 calc R . .
H37B H 0.0961 1.3185 0.0823 0.071 Uiso 1 1 calc R . .
H37C H 0.1978 1.3459 0.0470 0.071 Uiso 1 1 calc R . .
C38 C 0.3274(4) 1.2712(4) 0.0992(2) 0.0477(13) Uani 1 1 d . . .
H38A H 0.3743 1.3300 0.1227 0.072 Uiso 1 1 calc R . .
H38B H 0.3465 1.2836 0.0639 0.072 Uiso 1 1 calc R . .
H38C H 0.3440 1.2156 0.1108 0.072 Uiso 1 1 calc R . .
C39 C 0.1747(5) 1.2290(4) 0.15355(19) 0.0441(12) Uani 1 1 d . . .
H39A H 0.2222 1.2881 0.1768 0.066 Uiso 1 1 calc R . .
H39B H 0.1920 1.1737 0.1651 0.066 Uiso 1 1 calc R . .
H39C H 0.0922 1.2133 0.1543 0.066 Uiso 1 1 calc R . .
N1 N 0.2015(4) 1.2475(3) 0.09923(16) 0.0378(9) Uani 1 1 d . . .
N2 N 0.2044(4) 0.3475(3) 0.47867(16) 0.0363(9) Uani 1 1 d . . .
Al5 Al -0.09503(13) 0.37669(10) 0.43494(6) 0.0347(3) Uani 1 1 d . . .
H5 H -0.143(5) 0.292(4) 0.391(2) 0.055(16) Uiso 1 1 d . . .
Al6 Al 0.17354(12) 0.60684(10) 0.47738(6) 0.0346(3) Uani 1 1 d . . .
H6 H 0.298(5) 0.663(4) 0.464(2) 0.050(15) Uiso 1 1 d . . .
Al7 Al 0.03271(13) 0.43333(10) 0.57626(5) 0.0342(3) Uani 1 1 d . . .
H7 H 0.062(4) 0.384(4) 0.6215(19) 0.037(13) Uiso 1 1 d . . .
Al8 Al 0.10575(12) 0.42079(9) 0.48894(5) 0.0305(3) Uani 1 1 d . . .
Fe4 Fe 0.46651(7) 0.67316(7) 0.67997(3) 0.0490(2) Uani 1 1 d . . .
Fe5 Fe -0.27266(7) 0.03220(5) 0.55489(3) 0.04018(19) Uani 1 1 d . . .
Fe6 Fe 0.12358(7) 0.52820(6) 0.25668(3) 0.04002(19) Uani 1 1 d . . .
C40 C 0.1767(4) 0.5335(3) 0.54469(19) 0.0355(10) Uani 1 1 d . . .
C41 C 0.2993(5) 0.5578(4) 0.5761(2) 0.0443(12) Uani 1 1 d . . .
H41A H 0.3014 0.4963 0.5889 0.053 Uiso 1 1 calc R . .
H41B H 0.3587 0.5833 0.5526 0.053 Uiso 1 1 calc R . .
C42 C 0.3295(4) 0.6319(4) 0.6215(2) 0.0417(12) Uani 1 1 d . . .
C43 C 0.2895(5) 0.6117(5) 0.6703(2) 0.0556(15) Uani 1 1 d . . .
H43A H 0.2418 0.5487 0.6801 0.067 Uiso 1 1 calc R . .
C44 C 0.3328(7) 0.7011(7) 0.7017(3) 0.081(2) Uani 1 1 d . . .
H44A H 0.3199 0.7091 0.7364 0.097 Uiso 1 1 calc R . .
C45 C 0.3972(5) 0.7342(4) 0.6227(3) 0.0567(15) Uani 1 1 d . . .
H45A H 0.4349 0.7688 0.5953 0.068 Uiso 1 1 calc R . .
C46 C 0.3981(7) 0.7756(6) 0.6725(3) 0.081(2) Uani 1 1 d . . .
H46A H 0.4371 0.8434 0.6843 0.097 Uiso 1 1 calc R . .
C47 C 0.5567(5) 0.5903(5) 0.6674(3) 0.0561(15) Uani 1 1 d . . .
H47A H 0.5395 0.5427 0.6390 0.067 Uiso 1 1 calc R . .
C48 C 0.5138(6) 0.5715(6) 0.7156(3) 0.0660(18) Uani 1 1 d . . .
H48A H 0.4631 0.5095 0.7254 0.079 Uiso 1 1 calc R . .
C49 C 0.5599(6) 0.6614(6) 0.7463(3) 0.072(2) Uani 1 1 d . . .
H49A H 0.5456 0.6706 0.7807 0.086 Uiso 1 1 calc R . .
C50 C 0.6311(6) 0.7355(6) 0.7178(3) 0.0689(18) Uani 1 1 d . . .
H50A H 0.6729 0.8032 0.7294 0.083 Uiso 1 1 calc R . .
C51 C 0.6289(5) 0.6910(5) 0.6686(2) 0.0575(15) Uani 1 1 d . . .
H51A H 0.6690 0.7234 0.6413 0.069 Uiso 1 1 calc R . .
C52 C -0.0519(4) 0.3384(3) 0.50923(19) 0.0355(10) Uani 1 1 d . . .
C53 C -0.0885(5) 0.2249(3) 0.5145(2) 0.0422(12) Uani 1 1 d . . .
H53A H -0.0986 0.1918 0.4796 0.051 Uiso 1 1 calc R . .
H53B H -0.0247 0.2158 0.5364 0.051 Uiso 1 1 calc R . .
C54 C -0.1977(4) 0.1761(3) 0.53760(19) 0.0359(11) Uani 1 1 d . . .
C55 C -0.2079(5) 0.1706(3) 0.5916(2) 0.0410(11) Uani 1 1 d . . .
H55A H -0.1455 0.1967 0.6195 0.049 Uiso 1 1 calc R . .
C56 C -0.3278(5) 0.1191(4) 0.5966(2) 0.0465(13) Uani 1 1 d . . .
H56A H -0.3589 0.1049 0.6283 0.056 Uiso 1 1 calc R . .
C57 C -0.3917(5) 0.0932(4) 0.5466(2) 0.0456(13) Uani 1 1 d . . .
H57A H -0.4736 0.0583 0.5386 0.055 Uiso 1 1 calc R . .
C58 C -0.3127(4) 0.1282(3) 0.5100(2) 0.0397(11) Uani 1 1 d . . .
H58A H -0.3330 0.1209 0.4732 0.048 Uiso 1 1 calc R . .
C59 C -0.1633(6) -0.0297(4) 0.5373(3) 0.0631(18) Uani 1 1 d . . .
H59A H -0.0913 0.0033 0.5248 0.076 Uiso 1 1 calc R . .
C60 C -0.1804(6) -0.0388(4) 0.5910(3) 0.0574(15) Uani 1 1 d . . .
H60A H -0.1220 -0.0127 0.6205 0.069 Uiso 1 1 calc R . .
C61 C -0.3001(6) -0.0937(4) 0.5917(2) 0.0555(15) Uani 1 1 d . . .
H61A H -0.3365 -0.1115 0.6220 0.067 Uiso 1 1 calc R . .
C62 C -0.3566(6) -0.1177(4) 0.5403(3) 0.0609(16) Uani 1 1 d . . .
H62A H -0.4376 -0.1543 0.5298 0.073 Uiso 1 1 calc R . .
C63 C -0.2729(7) -0.0785(4) 0.5066(3) 0.0648(18) Uani 1 1 d . . .
H63A H -0.2877 -0.0840 0.4697 0.078 Uiso 1 1 calc R . .
C64 C 0.0680(4) 0.4854(3) 0.42556(18) 0.0345(10) Uani 1 1 d . . .
C65 C 0.1164(5) 0.4748(4) 0.37422(19) 0.0413(12) Uani 1 1 d . . .
H65A H 0.2024 0.5046 0.3813 0.050 Uiso 1 1 calc R . .
H65B H 0.0910 0.4038 0.3640 0.050 Uiso 1 1 calc R . .
C66 C 0.0788(4) 0.5217(4) 0.32951(19) 0.0368(11) Uani 1 1 d . . .
C67 C 0.1369(5) 0.6215(4) 0.3186(2) 0.0439(12) Uani 1 1 d . . .
H67A H 0.2068 0.6687 0.3379 0.053 Uiso 1 1 calc R . .
C68 C 0.0733(6) 0.6386(5) 0.2744(2) 0.0525(15) Uani 1 1 d . . .
H68A H 0.0933 0.6991 0.2585 0.063 Uiso 1 1 calc R . .
C69 C -0.0257(5) 0.5498(5) 0.2577(2) 0.0535(15) Uani 1 1 d . . .
H69A H -0.0839 0.5401 0.2288 0.064 Uiso 1 1 calc R . .
C70 C -0.0217(5) 0.4776(4) 0.2922(2) 0.0472(13) Uani 1 1 d . . .
H70A H -0.0772 0.4112 0.2903 0.057 Uiso 1 1 calc R . .
C71 C 0.2864(5) 0.5390(5) 0.2486(2) 0.0541(14) Uani 1 1 d . . .
H71A H 0.3563 0.5774 0.2710 0.065 Uiso 1 1 calc R . .
C72 C 0.2410(7) 0.5713(6) 0.2050(3) 0.0669(19) Uani 1 1 d . . .
H72A H 0.2745 0.6351 0.1929 0.080 Uiso 1 1 calc R . .
C73 C 0.1384(8) 0.4943(7) 0.1823(2) 0.077(2) Uani 1 1 d . . .
H73A H 0.0896 0.4959 0.1519 0.093 Uiso 1 1 calc R . .
C74 C 0.1196(6) 0.4118(6) 0.2134(3) 0.0668(19) Uani 1 1 d . . .
H74A H 0.0561 0.3490 0.2076 0.080 Uiso 1 1 calc R . .
C75 C 0.2140(5) 0.4425(4) 0.2543(2) 0.0499(14) Uani 1 1 d . . .
H75A H 0.2256 0.4035 0.2809 0.060 Uiso 1 1 calc R . .
C76 C 0.3180(5) 0.4151(4) 0.4637(2) 0.0464(13) Uani 1 1 d . . .
H76A H 0.3653 0.3781 0.4589 0.070 Uiso 1 1 calc R . .
H76B H 0.3592 0.4683 0.4912 0.070 Uiso 1 1 calc R . .
H76C H 0.3042 0.4431 0.4311 0.070 Uiso 1 1 calc R . .
C77 C 0.1440(5) 0.2661(4) 0.4370(2) 0.0471(13) Uani 1 1 d . . .
H77A H 0.1931 0.2308 0.4323 0.071 Uiso 1 1 calc R . .
H77B H 0.1291 0.2934 0.4044 0.071 Uiso 1 1 calc R . .
H77C H 0.0701 0.2205 0.4468 0.071 Uiso 1 1 calc R . .
C78 C 0.2268(5) 0.3036(4) 0.5276(2) 0.0471(13) Uani 1 1 d . . .
H78A H 0.2752 0.2681 0.5222 0.071 Uiso 1 1 calc R . .
H78B H 0.1527 0.2579 0.5373 0.071 Uiso 1 1 calc R . .
H78C H 0.2671 0.3562 0.5556 0.071 Uiso 1 1 calc R . .
C1L C 0.3207(11) 0.1171(9) 0.6441(5) 0.120(3) Uiso 1 1 d . . .
C2L C 0.1989(13) 0.0949(11) 0.6367(5) 0.149(5) Uiso 1 1 d . . .
H2LA H 0.1421 0.0302 0.6259 0.178 Uiso 1 1 calc R . .
C3L C 0.1668(16) 0.1759(13) 0.6466(6) 0.176(6) Uiso 1 1 d . . .
H3LA H 0.0883 0.1681 0.6429 0.211 Uiso 1 1 calc R . .
C4L C 0.2562(15) 0.2623(13) 0.6611(6) 0.164(5) Uiso 1 1 d . . .
H4LA H 0.2347 0.3130 0.6722 0.197 Uiso 1 1 calc R . .
C5L C 0.3669(15) 0.2891(12) 0.6628(6) 0.163(5) Uiso 1 1 d . . .
H5LA H 0.4205 0.3557 0.6712 0.195 Uiso 1 1 calc R . .
C6L C 0.4068(16) 0.2077(13) 0.6505(6) 0.180(6) Uiso 1 1 d . . .
H6LA H 0.4853 0.2202 0.6477 0.216 Uiso 1 1 calc R . .
C7L C 0.3480(12) 0.0242(10) 0.6377(5) 0.144(4) Uiso 1 1 d . . .
H7LA H 0.4323 0.0443 0.6433 0.217 Uiso 1 1 calc R . .
H7LB H 0.3161 -0.0080 0.6025 0.217 Uiso 1 1 calc R . .
H7LC H 0.3126 -0.0220 0.6632 0.217 Uiso 1 1 calc R . .
C8L C -0.0034(6) -0.0551(5) 0.7336(3) 0.0683(18) Uiso 1 1 d . . .
C9L C 0.1106(7) -0.0106(6) 0.7530(3) 0.077(2) Uiso 1 1 d . . .
H9LA H 0.1403 0.0518 0.7722 0.093 Uiso 1 1 calc R . .
C10L C 0.1832(9) -0.0545(8) 0.7453(4) 0.104(3) Uiso 1 1 d . . .
H10A H 0.2637 -0.0209 0.7580 0.125 Uiso 1 1 calc R . .
C11L C 0.1423(9) -0.1473(7) 0.7192(4) 0.097(3) Uiso 1 1 d . . .
H11A H 0.1929 -0.1785 0.7141 0.116 Uiso 1 1 calc R . .
C12L C 0.0288(9) -0.1907(8) 0.7016(4) 0.105(3) Uiso 1 1 d . . .
H12A H -0.0021 -0.2543 0.6836 0.126 Uiso 1 1 calc R . .
C13L C -0.0441(9) -0.1464(7) 0.7089(4) 0.097(3) Uiso 1 1 d . . .
H13A H -0.1248 -0.1801 0.6964 0.116 Uiso 1 1 calc R . .
C14L C -0.0821(9) -0.0036(7) 0.7391(4) 0.106(3) Uiso 1 1 d . . .
H14C H -0.0374 0.0611 0.7581 0.159 Uiso 1 1 calc R . .
H14D H -0.1447 -0.0431 0.7583 0.159 Uiso 1 1 calc R . .
H14E H -0.1157 0.0049 0.7045 0.159 Uiso 1 1 calc R . .
C15L C 0.0500(11) 0.4952(13) -0.0063(6) 0.094(5) Uiso 0.50 1 d PG F -1
C16L C 0.0532(10) 0.5498(10) 0.0384(5) 0.086(13) Uiso 0.50 1 d PG F -1
H16C H 0.1250 0.5858 0.0601 0.103 Uiso 0.50 1 calc PR F -1
C17L C -0.0488(12) 0.5519(10) 0.0515(5) 0.090(5) Uiso 0.50 1 d PG F -1
H17C H -0.0466 0.5892 0.0820 0.108 Uiso 0.50 1 calc PR F -1
C18L C -0.1539(10) 0.4992(13) 0.0198(7) 0.20(3) Uiso 0.50 1 d PG F -1
H18C H -0.2235 0.5006 0.0287 0.235 Uiso 0.50 1 calc PR F -1
C19L C -0.1570(11) 0.4446(12) -0.0250(6) 0.138(8) Uiso 0.50 1 d PG F -1
H19C H -0.2289 0.4086 -0.0466 0.166 Uiso 0.50 1 calc PR F -1
C20L C -0.0551(14) 0.4425(12) -0.0380(5) 0.13(2) Uiso 0.50 1 d PG F -1
H20C H -0.0573 0.4052 -0.0686 0.157 Uiso 0.50 1 calc PR F -1
C21L C 0.1538(17) 0.4943(18) -0.0211(8) 0.103(12) Uiso 0.50 1 d P F -1
H21C H 0.2200 0.5340 0.0051 0.155 Uiso 0.50 1 calc PR F -1
H21D H 0.1657 0.5218 -0.0549 0.155 Uiso 0.50 1 calc PR F -1
H21E H 0.1472 0.4264 -0.0238 0.155 Uiso 0.50 1 calc PR F -1

loop_
_atom_site_aniso_label
_atom_site_aniso_U_11
_atom_site_aniso_U_22
_atom_site_aniso_U_33
_atom_site_aniso_U_23
_atom_site_aniso_U_13
_atom_site_aniso_U_12
Al1 0.0312(7) 0.0333(7) 0.0392(8) -0.0034(6) 0.0071(6) 0.0107(6)
Al2 0.0374(8) 0.0313(7) 0.0330(7) 0.0012(6) 0.0087(6) 0.0081(6)
Al3 0.0413(8) 0.0292(7) 0.0372(8) 0.0009(6) 0.0027(6) 0.0140(6)
Al4 0.0315(7) 0.0273(7) 0.0332(7) -0.0007(5) 0.0061(6) 0.0090(6)
C1 0.038(3) 0.033(2) 0.036(3) 0.0002(19) 0.002(2) 0.014(2)
C2 0.045(3) 0.035(3) 0.044(3) 0.002(2) -0.005(2) 0.014(2)
C13 0.035(2) 0.032(2) 0.036(2) -0.0038(19) 0.005(2) 0.012(2)
C14 0.041(3) 0.045(3) 0.043(3) -0.008(2) 0.006(2) 0.019(2)
C25 0.038(3) 0.027(2) 0.037(3) 0.0029(19) 0.007(2) 0.005(2)
C26 0.055(3) 0.035(3) 0.048(3) 0.004(2) 0.021(3) 0.007(2)
Fe2A 0.037(2) 0.061(3) 0.0563(12) -0.017(2) 0.0076(14) 0.022(2)
Fe2B 0.037(2) 0.061(3) 0.0563(12) -0.017(2) 0.0076(14) 0.022(2)
Fe3A 0.0478(11) 0.0337(6) 0.0481(10) -0.0004(6) 0.0252(7) 0.0017(6)
Fe3B 0.0478(11) 0.0337(6) 0.0481(10) -0.0004(6) 0.0252(7) 0.0017(6)
C37 0.056(3) 0.037(3) 0.048(3) -0.002(2) 0.002(3) 0.019(2)
C38 0.035(3) 0.041(3) 0.057(3) -0.006(2) 0.003(2) 0.008(2)
C39 0.052(3) 0.042(3) 0.035(3) -0.006(2) 0.004(2) 0.018(2)
N1 0.039(2) 0.035(2) 0.038(2) -0.0020(17) 0.0044(18) 0.0139(18)
N2 0.042(2) 0.035(2) 0.038(2) 0.0036(17) 0.0117(18) 0.0202(18)
Al5 0.0374(8) 0.0318(7) 0.0386(8) -0.0018(6) 0.0049(6) 0.0183(6)
Al6 0.0367(7) 0.0271(7) 0.0447(8) 0.0071(6) 0.0157(6) 0.0149(6)
Al7 0.0439(8) 0.0346(7) 0.0334(7) 0.0073(6) 0.0125(6) 0.0233(6)
Al8 0.0353(7) 0.0268(7) 0.0341(7) 0.0040(5) 0.0100(6) 0.0161(6)
Fe4 0.0397(4) 0.0709(6) 0.0409(4) -0.0058(4) -0.0004(3) 0.0296(4)
Fe5 0.0519(4) 0.0255(3) 0.0449(4) 0.0055(3) 0.0152(3) 0.0152(3)
Fe6 0.0479(4) 0.0531(4) 0.0332(4) 0.0076(3) 0.0156(3) 0.0322(4)
C40 0.039(3) 0.033(2) 0.038(3) 0.003(2) 0.008(2) 0.017(2)
C41 0.041(3) 0.046(3) 0.048(3) -0.009(2) -0.001(2) 0.023(2)
C42 0.036(3) 0.051(3) 0.042(3) -0.005(2) 0.002(2) 0.024(2)
C43 0.039(3) 0.091(5) 0.044(3) 0.000(3) 0.007(2) 0.034(3)
C44 0.063(4) 0.135(7) 0.057(4) -0.033(5) -0.009(3) 0.062(5)
C45 0.045(3) 0.050(3) 0.073(4) -0.004(3) -0.008(3) 0.023(3)
C46 0.069(5) 0.086(5) 0.094(6) -0.040(5) -0.030(4) 0.054(4)
C47 0.049(3) 0.069(4) 0.060(4) 0.018(3) 0.009(3) 0.034(3)
C48 0.051(4) 0.095(5) 0.059(4) 0.028(4) 0.011(3) 0.035(4)
C49 0.051(4) 0.121(6) 0.048(4) 0.009(4) -0.002(3) 0.042(4)
C50 0.045(3) 0.085(5) 0.070(4) -0.006(4) -0.010(3) 0.026(3)
C51 0.045(3) 0.080(4) 0.055(4) 0.012(3) 0.009(3) 0.032(3)
C52 0.040(3) 0.024(2) 0.045(3) 0.0078(19) 0.014(2) 0.015(2)
C53 0.045(3) 0.027(2) 0.062(3) 0.009(2) 0.021(3) 0.018(2)
C54 0.045(3) 0.022(2) 0.047(3) 0.0048(19) 0.014(2) 0.017(2)
C55 0.055(3) 0.030(2) 0.041(3) 0.004(2) 0.011(2) 0.019(2)
C56 0.059(3) 0.038(3) 0.046(3) 0.007(2) 0.021(3) 0.020(3)
C57 0.042(3) 0.028(2) 0.062(3) -0.001(2) 0.014(3) 0.008(2)
C58 0.047(3) 0.028(2) 0.045(3) 0.001(2) 0.009(2) 0.016(2)
C59 0.081(5) 0.038(3) 0.090(5) 0.019(3) 0.038(4) 0.037(3)
C60 0.071(4) 0.034(3) 0.074(4) 0.010(3) 0.011(3) 0.028(3)
C61 0.073(4) 0.034(3) 0.061(4) 0.016(3) 0.021(3) 0.020(3)
C62 0.079(4) 0.031(3) 0.071(4) 0.005(3) 0.011(3) 0.021(3)
C63 0.105(6) 0.040(3) 0.064(4) 0.004(3) 0.021(4) 0.043(4)
C64 0.043(3) 0.037(2) 0.032(2) 0.0079(19) 0.015(2) 0.023(2)
C65 0.052(3) 0.048(3) 0.038(3) 0.011(2) 0.019(2) 0.032(3)
C66 0.043(3) 0.041(3) 0.036(3) 0.005(2) 0.015(2) 0.025(2)
C67 0.056(3) 0.040(3) 0.044(3) 0.007(2) 0.020(2) 0.025(2)
C68 0.072(4) 0.062(4) 0.049(3) 0.021(3) 0.030(3) 0.047(3)
C69 0.060(4) 0.088(5) 0.036(3) 0.005(3) 0.013(3) 0.053(4)
C70 0.047(3) 0.054(3) 0.050(3) 0.003(3) 0.020(3) 0.026(3)
C71 0.054(3) 0.066(4) 0.057(4) 0.015(3) 0.024(3) 0.034(3)
C72 0.079(5) 0.091(5) 0.060(4) 0.029(4) 0.038(4) 0.057(4)
C73 0.110(6) 0.141(7) 0.032(3) 0.004(4) 0.016(3) 0.103(6)
C74 0.059(4) 0.084(5) 0.067(4) -0.027(4) 0.011(3) 0.040(4)
C75 0.059(3) 0.063(4) 0.047(3) 0.009(3) 0.022(3) 0.039(3)
C76 0.042(3) 0.048(3) 0.059(3) 0.009(3) 0.018(3) 0.025(2)
C77 0.058(3) 0.037(3) 0.054(3) -0.002(2) 0.011(3) 0.027(3)
C78 0.059(3) 0.047(3) 0.050(3) 0.015(2) 0.013(3) 0.035(3)

loop_
_geom_bond_atom_site_label_1
_geom_bond_atom_site_label_2
_geom_bond_distance
_geom_bond_site_symmetry_2
_geom_bond_publ_flag
Al1 C13 2.076(5) 2_575 ?
Al1 C1 2.083(5) . ?
Al1 C25 2.088(5) . ?
Al1 Al4 2.5779(19) . ?
Al1 Al2 2.638(2) 2_575 ?
Al1 Al3 2.642(2) 2_575 ?
Al2 C25 2.073(5) 2_575 ?
Al2 C1 2.084(5) . ?
Al2 C13 2.099(5) . ?
Al2 Al4 2.5751(19) . ?
Al2 Al3 2.632(2) 2_575 ?
Al2 Al1 2.638(2) 2_575 ?
Al3 C13 2.093(5) . ?
Al3 C1 2.101(5) 2_575 ?
Al3 C25 2.110(5) . ?
Al3 Al4 2.575(2) . ?
Al3 Al2 2.632(2) 2_575 ?
Al3 Al1 2.642(2) 2_575 ?
Al4 N1 1.982(4) . ?
Al4 C13 2.019(5) . ?
Al4 C1 2.022(5) . ?
Al4 C25 2.023(5) . ?
Fe1A C6A 1.920(10) . ?
Fe1A C5A 1.960(10) . ?
Fe1A C7A 1.971(12) . ?
Fe1A C4A 2.033(11) . ?
Fe1A C3A 2.039(13) . ?
Fe1A C9A 2.047(6) . ?
Fe1A C10A 2.067(5) . ?
Fe1A C8A 2.125(6) . ?
Fe1A C11A 2.156(6) . ?
Fe1A C12A 2.190(5) . ?
C3A C7A 1.4200 . ?
C3A C4A 1.4200 . ?
C3A C2 1.492(9) . ?
C4A C5A 1.4200 . ?
C5A C6A 1.4200 . ?
C6A C7A 1.4200 . ?
C8A C12A 1.4200 . ?
C8A C9A 1.4200 . ?
C9A C10A 1.4200 . ?
C10A C11A 1.4200 . ?
C11A C12A 1.4200 . ?
Fe1B C12B 1.77(2) . ?
Fe1B C11B 1.78(2) . ?
Fe1B C8B 1.978(13) . ?
Fe1B C10B 1.983(13) . ?
Fe1B C3B 2.09(2) . ?
Fe1B C4B 2.09(2) . ?
Fe1B C9B 2.097(14) . ?
Fe1B C7B 2.249(19) . ?
Fe1B C5B 2.26(2) . ?
Fe1B C6B 2.347(19) . ?
C3B C4B 1.4200 . ?
C3B C7B 1.4200 . ?
C3B C2 1.479(13) . ?
C4B C5B 1.4200 . ?
C5B C6B 1.4200 . ?
C6B C7B 1.4200 . ?
C8B C12B 1.4200 . ?
C8B C9B 1.4200 . ?
C9B C10B 1.4200 . ?
C10B C11B 1.4200 . ?
C11B C12B 1.4200 . ?
C1 C2 1.563(7) . ?
C1 Al3 2.101(5) 2_575 ?
C13 C14 1.580(6) . ?
C13 Al1 2.076(5) 2_575 ?
C14 C15A 1.469(7) . ?
C14 C15B 1.511(9) . ?
C25 C26 1.574(6) . ?
C25 Al2 2.073(5) 2_575 ?
C26 C27B 1.477(9) . ?
C26 C27A 1.487(7) . ?
Fe2A C22A 1.971(11) . ?
Fe2A C21A 1.988(10) . ?
Fe2A C18A 2.000(11) . ?
Fe2A C19A 2.013(10) . ?
Fe2A C17A 2.027(12) . ?
Fe2A C15A 2.048(11) . ?
Fe2A C16A 2.057(11) . ?
Fe2A C23A 2.080(10) . ?
Fe2A C20A 2.106(10) . ?
Fe2A C24A 2.160(9) . ?
C15A C19A 1.4200 . ?
C15A C16A 1.4200 . ?
C16A C17A 1.4200 . ?
C17A C18A 1.4200 . ?
C18A C19A 1.4200 . ?
C20A C21A 1.4200 . ?
C20A C24A 1.4200 . ?
C21A C22A 1.4200 . ?
C22A C23A 1.4200 . ?
C23A C24A 1.4200 . ?
Fe2B C24B 1.756(17) . ?
Fe2B C23B 1.874(16) . ?
Fe2B C16B 2.024(16) . ?
Fe2B C20B 2.029(12) . ?
Fe2B C15B 2.036(16) . ?
Fe2B C17B 2.057(18) . ?
Fe2B C19B 2.076(15) . ?
Fe2B C18B 2.089(17) . ?
Fe2B C22B 2.193(18) . ?
Fe2B C21B 2.277(14) . ?
C15B C16B 1.4200 . ?
C15B C19B 1.4200 . ?
C16B C17B 1.4200 . ?
C17B C18B 1.4200 . ?
C18B C19B 1.4200 . ?
C20B C24B 1.4200 . ?
C20B C21B 1.4200 . ?
C21B C22B 1.4200 . ?
C22B C23B 1.4200 . ?
C23B C24B 1.4200 . ?
Fe3A C28A 2.014(7) . ?
Fe3A C29A 2.017(8) . ?
Fe3A C33A 2.025(10) . ?
Fe3A C34A 2.031(9) . ?
Fe3A C32A 2.037(9) . ?
Fe3A C27A 2.046(7) . ?
Fe3A C35A 2.047(9) . ?
Fe3A C30A 2.050(8) . ?
Fe3A C36A 2.051(10) . ?
Fe3A C31A 2.068(7) . ?
C27A C31A 1.4200 . ?
C27A C28A 1.4200 . ?
C28A C29A 1.4200 . ?
C29A C30A 1.4200 . ?
C30A C31A 1.4200 . ?
C32A C36A 1.4200 . ?
C32A C33A 1.4200 . ?
C33A C34A 1.4200 . ?
C34A C35A 1.4200 . ?
C35A C36A 1.4200 . ?
Fe3B C36B 2.008(13) . ?
Fe3B C35B 2.009(12) . ?
Fe3B C31B 2.023(12) . ?
Fe3B C27B 2.036(10) . ?
Fe3B C30B 2.041(11) . ?
Fe3B C32B 2.056(11) . ?
Fe3B C34B 2.058(9) . ?
Fe3B C28B 2.063(12) . ?
Fe3B C29B 2.066(12) . ?
Fe3B C33B 2.087(11) . ?
C27B C28B 1.4200 . ?
C27B C31B 1.4200 . ?
C28B C29B 1.4200 . ?
C29B C30B 1.4200 . ?
C30B C31B 1.4200 . ?
C32B C33B 1.4200 . ?
C32B C36B 1.4200 . ?
C33B C34B 1.4200 . ?
C34B C35B 1.4200 . ?
C35B C36B 1.4200 . ?
C37 N1 1.484(7) . ?
C38 N1 1.492(6) . ?
C39 N1 1.499(6) . ?
N2 C77 1.488(6) . ?
N2 C78 1.494(6) . ?
N2 C76 1.494(6) . ?
N2 Al8 2.001(4) . ?
Al5 C40 2.088(5) 2_566 ?
Al5 C52 2.099(5) . ?
Al5 C64 2.099(5) . ?
Al5 Al8 2.578(2) . ?
Al5 Al6 2.641(2) 2_566 ?
Al5 Al7 2.6451(19) 2_566 ?
Al6 C52 2.076(5) 2_566 ?
Al6 C64 2.089(5) . ?
Al6 C40 2.090(5) . ?
Al6 Al8 2.5845(18) . ?
Al6 Al5 2.641(2) 2_566 ?
Al6 Al7 2.641(2) 2_566 ?
Al7 C64 2.084(5) 2_566 ?
Al7 C52 2.094(5) . ?
Al7 C40 2.113(5) . ?
Al7 Al8 2.5843(19) . ?
Al7 Al6 2.641(2) 2_566 ?
Al7 Al5 2.645(2) 2_566 ?
Al8 C40 2.017(5) . ?
Al8 C52 2.025(5) . ?
Al8 C64 2.032(5) . ?
Fe4 C50 2.022(6) . ?
Fe4 C49 2.026(6) . ?
Fe4 C51 2.031(6) . ?
Fe4 C43 2.037(6) . ?
Fe4 C47 2.039(6) . ?
Fe4 C46 2.040(7) . ?
Fe4 C42 2.042(5) . ?
Fe4 C44 2.042(7) . ?
Fe4 C48 2.044(7) . ?
Fe4 C45 2.054(6) . ?
Fe5 C59 2.038(6) . ?
Fe5 C60 2.039(6) . ?
Fe5 C55 2.043(5) . ?
Fe5 C63 2.046(6) . ?
Fe5 C56 2.046(5) . ?
Fe5 C58 2.046(5) . ?
Fe5 C61 2.048(5) . ?
Fe5 C57 2.049(6) . ?
Fe5 C62 2.050(6) . ?
Fe5 C54 2.050(4) . ?
Fe6 C74 2.021(6) . ?
Fe6 C73 2.035(6) . ?
Fe6 C66 2.036(5) . ?
Fe6 C75 2.037(5) . ?
Fe6 C70 2.038(5) . ?
Fe6 C67 2.046(5) . ?
Fe6 C71 2.046(6) . ?
Fe6 C72 2.049(6) . ?
Fe6 C68 2.051(5) . ?
Fe6 C69 2.051(5) . ?
C40 C41 1.565(7) . ?
C40 Al5 2.088(5) 2_566 ?
C41 C42 1.495(7) . ?
C42 C45 1.412(8) . ?
C42 C43 1.418(8) . ?
C43 C44 1.409(10) . ?
C44 C46 1.394(12) . ?
C45 C46 1.418(10) . ?
C47 C51 1.403(9) . ?
C47 C48 1.417(9) . ?
C48 C49 1.403(11) . ?
C49 C50 1.409(10) . ?
C50 C51 1.418(9) . ?
C52 C53 1.575(6) . ?
C52 Al6 2.076(5) 2_566 ?
C53 C54 1.491(7) . ?
C54 C55 1.426(7) . ?
C54 C58 1.427(7) . ?
C55 C56 1.426(8) . ?
C56 C57 1.400(8) . ?
C57 C58 1.421(7) . ?
C59 C63 1.410(10) . ?
C59 C60 1.441(9) . ?
C60 C61 1.409(9) . ?
C61 C62 1.403(9) . ?
C62 C63 1.410(10) . ?
C64 C65 1.566(6) . ?
C64 Al7 2.084(5) 2_566 ?
C65 C66 1.498(7) . ?
C66 C70 1.411(8) . ?
C66 C67 1.420(7) . ?
C67 C68 1.414(8) . ?
C68 C69 1.419(9) . ?
C69 C70 1.431(8) . ?
C71 C75 1.381(9) . ?
C71 C72 1.393(9) . ?
C72 C73 1.391(11) . ?
C73 C74 1.441(11) . ?
C74 C75 1.414(9) . ?
C1L C6L 1.340(18) . ?
C1L C2L 1.433(17) . ?
C1L C7L 1.566(16) . ?
C2L C3L 1.446(19) . ?
C3L C4L 1.334(19) . ?
C4L C5L 1.292(19) . ?
C5L C6L 1.53(2) . ?
C8L C9L 1.351(10) . ?
C8L C13L 1.355(11) . ?
C8L C14L 1.502(12) . ?
C9L C10L 1.357(12) . ?
C10L C11L 1.389(13) . ?
C11L C12L 1.334(13) . ?
C12L C13L 1.365(13) . ?
C15L C16L 1.3900 . ?
C15L C20L 1.3900 . ?
C15L C21L 1.42(2) . ?
C16L C17L 1.3900 . ?
C17L C18L 1.3900 . ?
C18L C19L 1.3900 . ?
C19L C20L 1.3900 . ?
